data_1550715
loop_
_publ_author_name
'Seki, Tomohiro'
'Mashimo, Takaki'
'Ito, Hajime'

_publ_section_title
;
 Anisotropic strain release in a thermosalient crystal: Correlation
 between the microscopic orientation of molecular rearrangements and the
 macroscopic mechanical motion
;
_journal_name_full 'Chemical Science'
_journal_paper_doi 10.1039/C8SC05563G
_journal_year 2019
_chemical_formula_moiety 'C27 H19 Au Cl N'
_chemical_formula_sum 'C27 H19 Au Cl N'
_chemical_formula_weight 589.85
_chemical_name_systematic 1_-125C
_space_group_crystal_system monoclinic
_space_group_IT_number 14
_space_group_name_Hall '-P 2ybc'
_space_group_name_H-M_alt 'P 1 21/c 1'
_symmetry_space_group_name_Hall '-P 2ybc'
_symmetry_space_group_name_H-M 'P 1 21/c 1'
_atom_sites_solution_hydrogens geom
_atom_sites_solution_primary dual
_audit_creation_date 2018-08-02
_audit_creation_method
;
Olex2 1.2
(compiled 2018.05.29 svn.r3508 for OlexSys, GUI svn.r5506)
;
_audit_update_record
;
2018-12-11 deposited with the CCDC.    2019-03-06 downloaded from the CCDC.
;
_cell_angle_alpha 90
_cell_angle_beta 107.754(3)
_cell_angle_gamma 90
_cell_formula_units_Z 4
_cell_length_a 11.4695(3)
_cell_length_b 11.5435(2)
_cell_length_c 16.9813(4)
_cell_measurement_reflns_used 12587
_cell_measurement_temperature 148
_cell_measurement_theta_max 28.7830
_cell_measurement_theta_min 3.0610
_cell_volume 2141.22(9)
_computing_cell_refinement 'CrysAlisPro 1.171.39.43a (Rigaku OD, 2018)'
_computing_data_collection 'CrysAlisPro 1.171.39.43a (Rigaku OD, 2018)'
_computing_data_reduction 'CrysAlisPro 1.171.39.43a (Rigaku OD, 2018)'
_computing_molecular_graphics 'Olex2 (Dolomanov et al., 2009)'
_computing_publication_material 'Olex2 (Dolomanov et al., 2009)'
_computing_structure_refinement 'ShelXL (Sheldrick, 2015)'
_computing_structure_solution 'ShelXT (Sheldrick, 2015)'
_diffrn_ambient_temperature 148
_diffrn_detector 'PLATUS 200K area detector'
_diffrn_detector_area_resol_mean 5.811
_diffrn_detector_type 'HPC area detector'
_diffrn_measured_fraction_theta_full 0.993
_diffrn_measured_fraction_theta_max 0.880
_diffrn_measurement_details
;
List of Runs (angles in degrees, time in seconds):

  # Type    Start    End  Width  t~exp~   \w     \q     \k     \f   Frames
#--------------------------------------------------------------------------
  1  \w    -19.00   6.00   0.50    0.50    --    5.00  45.00 -16.00   50
  2  \w    -32.00  -6.00   0.50    0.50    --   -7.30  45.00 -16.00   52
  3  \w    -97.00 -42.00   0.50    0.50    --   -7.30  43.00 -90.00  110
  4  \w    -25.00  17.00   0.50    0.50    --   -7.30  43.00 -90.00   84
  5  \w     19.00  45.00   0.50    0.50    --   -7.30  43.00 -90.00   52
  6  \w    -97.00  79.00   0.50    0.50    --   -7.30  14.00  60.00  352
;
_diffrn_measurement_device 'four-circle diffractometer'
_diffrn_measurement_device_type 'Rigaku XtaLAB P200'
_diffrn_measurement_method '\w scans'
_diffrn_orient_matrix_type 'CrysAlisPro convention (1999,Acta A55,543-557)'
_diffrn_orient_matrix_UB_11 0.0635635000
_diffrn_orient_matrix_UB_12 0.0125373000
_diffrn_orient_matrix_UB_13 0.0124133000
_diffrn_orient_matrix_UB_21 -0.0100441000
_diffrn_orient_matrix_UB_22 0.0419724000
_diffrn_orient_matrix_UB_23 -0.0319391000
_diffrn_orient_matrix_UB_31 -0.0087408000
_diffrn_orient_matrix_UB_32 0.0430556000
_diffrn_orient_matrix_UB_33 0.0274044000
_diffrn_radiation_monochromator 'multi-layer mirror optics'
_diffrn_radiation_probe x-ray
_diffrn_radiation_type MoK\a
_diffrn_radiation_wavelength 0.71073
_diffrn_reflns_av_R_equivalents 0.0361
_diffrn_reflns_av_unetI/netI 0.0328
_diffrn_reflns_Laue_measured_fraction_full 0.993
_diffrn_reflns_Laue_measured_fraction_max 0.880
_diffrn_reflns_limit_h_max 15
_diffrn_reflns_limit_h_min -14
_diffrn_reflns_limit_k_max 15
_diffrn_reflns_limit_k_min -15
_diffrn_reflns_limit_l_max 22
_diffrn_reflns_limit_l_min -22
_diffrn_reflns_number 20887
_diffrn_reflns_point_group_measured_fraction_full 0.993
_diffrn_reflns_point_group_measured_fraction_max 0.880
_diffrn_reflns_theta_full 25.242
_diffrn_reflns_theta_max 28.861
_diffrn_reflns_theta_min 3.076
_diffrn_source 'rotating anode X-ray generator'
_diffrn_source_type micromax007
_exptl_absorpt_coefficient_mu 7.009
_exptl_absorpt_correction_T_max 1.00000
_exptl_absorpt_correction_T_min 0.40832
_exptl_absorpt_correction_type multi-scan
_exptl_absorpt_process_details
;
CrysAlisPro 1.171.39.43a (Rigaku Oxford Diffraction, 2018)
Empirical absorption correction using spherical harmonics,
 implemented in SCALE3 ABSPACK scaling algorithm.
;
_exptl_crystal_colour yellow
_exptl_crystal_colour_primary yellow
_exptl_crystal_density_diffrn 1.830
_exptl_crystal_description block
_exptl_crystal_F_000 1136
_exptl_crystal_size_max 0.3
_exptl_crystal_size_mid 0.2
_exptl_crystal_size_min 0.05
_refine_diff_density_max 1.068
_refine_diff_density_min -0.755
_refine_diff_density_rms 0.095
_refine_ls_extinction_method none
_refine_ls_goodness_of_fit_ref 0.999
_refine_ls_hydrogen_treatment constr
_refine_ls_matrix_type full
_refine_ls_number_parameters 271
_refine_ls_number_reflns 4942
_refine_ls_number_restraints 0
_refine_ls_restrained_S_all 0.999
_refine_ls_R_factor_all 0.0257
_refine_ls_R_factor_gt 0.0213
_refine_ls_shift/su_max 0.002
_refine_ls_shift/su_mean 0.000
_refine_ls_structure_factor_coef Fsqd
_refine_ls_weighting_details 'w=1/[\s^2^(Fo^2^)+(0.0246P)^2^+0.7681P] where P=(Fo^2^+2Fc^2^)/3'
_refine_ls_weighting_scheme calc
_refine_ls_wR_factor_gt 0.0492
_refine_ls_wR_factor_ref 0.0505
_reflns_Friedel_coverage 0.000
_reflns_number_gt 4478
_reflns_number_total 4942
_reflns_threshold_expression 'I > 2\s(I)'
_cod_data_source_file c8sc05563g2.cif
_cod_data_source_block msm-178_-125deg
_cod_original_cell_volume 2141.21(9)
_cod_database_code 1550715
_shelx_shelxl_version_number 2018/1
_chemical_oxdiff_formula 'C H N Au Cl'
_shelx_space_group_comment
;
The symmetry employed for this shelxl refinement is uniquely defined
by the following loop, which should always be used as a source of
symmetry information in preference to the above space-group names.
They are only intended as comments.
;
_shelx_estimated_absorpt_t_max 0.721
_shelx_estimated_absorpt_t_min 0.228
_reflns_odcompleteness_completeness 99.00
_reflns_odcompleteness_iscentric 1
_reflns_odcompleteness_theta 26.32
_olex2_refinement_description
;
1. Fixed Uiso
 At 1.2 times of:
  All C(H) groups
2.a Aromatic/amide H refined with riding coordinates:
 C006(H006), C007(H007), C008(H008), C00D(H00D), C00E(H00E), C00G(H00G),
 C00H(H00H), C00I(H00I), C00J(H00J), C00K(H00K), C00L(H00L), C00M(H00M),
 C00N(H00N), C00O(H00O), C00Q(H00Q), C00R(H00R), C00S(H00S), C00T(H00T),
 C00U(H00U)
;
_olex2_submission_special_instructions 'No special instructions were received'
_oxdiff_exptl_absorpt_empirical_details
;
Empirical correction (ABSPACK) includes:
- Absorption correction using spherical harmonics
- Frame scaling
;
_oxdiff_exptl_absorpt_empirical_full_max 2.415
_oxdiff_exptl_absorpt_empirical_full_min 0.573

loop_
_space_group_symop_operation_xyz
'x, y, z'
'-x, y+1/2, -z+1/2'
'-x, -y, -z'
'x, -y-1/2, z-1/2'

loop_
_atom_site_label
_atom_site_type_symbol
_atom_site_fract_x
_atom_site_fract_y
_atom_site_fract_z
_atom_site_U_iso_or_equiv
_atom_site_adp_type
_atom_site_occupancy
_atom_site_site_symmetry_order
_atom_site_calc_flag
_atom_site_refinement_flags_posn
Au01 Au 0.54498(2) 0.72284(2) 0.49864(2) 0.02202(5) Uani 1 1 d .
Cl02 Cl 0.87812(7) 0.90743(7) 1.02979(4) 0.04085(18) Uani 1 1 d .
C003 C 0.4233(2) 0.6649(2) 0.39143(15) 0.0202(5) Uani 1 1 d .
C004 C 0.3038(2) 0.6949(2) 0.37198(15) 0.0200(5) Uani 1 1 d .
N005 N 0.6969(2) 0.79186(19) 0.67778(15) 0.0281(5) Uani 1 1 d .
C006 C 0.4784(2) 0.5024(2) 0.21120(17) 0.0278(6) Uani 1 1 d .
H006 H 0.459442 0.509953 0.152933 0.033 Uiso 1 1 calc R
C007 C 0.4370(2) 0.5851(2) 0.25541(15) 0.0234(5) Uani 1 1 d .
H007 H 0.388048 0.647406 0.226833 0.028 Uiso 1 1 calc R
C008 C 0.5468(3) 0.4093(2) 0.25070(17) 0.0312(6) Uani 1 1 d .
H008 H 0.572585 0.351542 0.219773 0.037 Uiso 1 1 calc R
C009 C 0.6493(3) 0.7689(2) 0.61015(19) 0.0275(6) Uani 1 1 d .
C00A C 0.4662(2) 0.5783(2) 0.34152(15) 0.0207(5) Uani 1 1 d .
C00B C 0.2026(2) 0.6388(2) 0.30505(14) 0.0212(5) Uani 1 1 d .
C00C C 0.7461(2) 0.8174(2) 0.76223(16) 0.0230(5) Uani 1 1 d .
C00D C 0.5402(2) 0.4857(2) 0.38079(16) 0.0242(5) Uani 1 1 d .
H00D H 0.565278 0.481107 0.439433 0.029 Uiso 1 1 calc R
C00E C 0.7404(3) 0.7342(2) 0.81964(18) 0.0277(6) Uani 1 1 d .
H00E H 0.707239 0.659658 0.802360 0.033 Uiso 1 1 calc R
C00F C 0.2607(3) 0.7824(2) 0.42169(16) 0.0219(6) Uani 1 1 d .
C00G C 0.1167(3) 0.7046(2) 0.24663(17) 0.0283(6) Uani 1 1 d .
H00G H 0.123417 0.786694 0.248116 0.034 Uiso 1 1 calc R
C00H C 0.7948(2) 0.9264(2) 0.78532(16) 0.0260(6) Uani 1 1 d .
H00H H 0.798026 0.981809 0.744708 0.031 Uiso 1 1 calc R
C00I C 0.1879(2) 0.5187(2) 0.30261(17) 0.0269(6) Uani 1 1 d .
H00I H 0.244301 0.471676 0.342361 0.032 Uiso 1 1 calc R
C00J C 0.5777(3) 0.4007(2) 0.33635(18) 0.0299(6) Uani 1 1 d .
H00J H 0.624470 0.336755 0.364238 0.036 Uiso 1 1 calc R
C00K C 0.2809(3) 0.9665(2) 0.49301(16) 0.0277(6) Uani 1 1 d .
H00K H 0.320141 1.039650 0.505987 0.033 Uiso 1 1 calc R
C00L C 0.7840(3) 0.7619(2) 0.90251(18) 0.0270(6) Uani 1 1 d .
H00L H 0.781555 0.706458 0.943319 0.032 Uiso 1 1 calc R
C00M C 0.1880(3) 0.9367(2) 0.52545(17) 0.0318(6) Uani 1 1 d .
H00M H 0.165127 0.987671 0.562145 0.038 Uiso 1 1 calc R
C00N C 0.1288(3) 0.8316(3) 0.50364(17) 0.0325(6) Uani 1 1 d .
H00N H 0.063641 0.811195 0.524638 0.039 Uiso 1 1 calc R
C00O C 0.3171(2) 0.8908(2) 0.44191(15) 0.0225(5) Uani 1 1 d .
H00O H 0.381116 0.912490 0.420182 0.027 Uiso 1 1 calc R
C00P C 0.8312(2) 0.8710(2) 0.92547(15) 0.0258(6) Uani 1 1 d .
C00Q C 0.8384(2) 0.9531(2) 0.86821(16) 0.0284(6) Uani 1 1 d .
H00Q H 0.872973 1.027041 0.885658 0.034 Uiso 1 1 calc R
C00R C 0.1632(3) 0.7560(2) 0.45178(18) 0.0287(6) Uani 1 1 d .
H00R H 0.120079 0.685216 0.436339 0.034 Uiso 1 1 calc R
C00S C 0.0915(3) 0.4674(3) 0.24256(18) 0.0341(7) Uani 1 1 d .
H00S H 0.082225 0.385595 0.241618 0.041 Uiso 1 1 calc R
C00T C 0.0217(3) 0.6527(3) 0.18649(17) 0.0365(7) Uani 1 1 d .
H00T H -0.035090 0.699124 0.146484 0.044 Uiso 1 1 calc R
C00U C 0.0090(3) 0.5343(3) 0.18432(18) 0.0405(8) Uani 1 1 d .
H00U H -0.056203 0.498680 0.142890 0.049 Uiso 1 1 calc R

loop_
_atom_site_aniso_label
_atom_site_aniso_U_11
_atom_site_aniso_U_22
_atom_site_aniso_U_33
_atom_site_aniso_U_23
_atom_site_aniso_U_13
_atom_site_aniso_U_12
Au01 0.02403(7) 0.02257(7) 0.01894(6) -0.00359(4) 0.00580(4) -0.00338(4)
Cl02 0.0506(5) 0.0482(4) 0.0215(3) -0.0069(3) 0.0076(3) -0.0087(4)
C003 0.0255(13) 0.0169(12) 0.0203(12) 0.0006(10) 0.0098(10) -0.0035(10)
C004 0.0277(14) 0.0162(11) 0.0178(12) 0.0000(10) 0.0092(10) -0.0034(10)
N005 0.0241(12) 0.0327(13) 0.0264(13) -0.0070(10) 0.0060(10) -0.0018(9)
C006 0.0299(14) 0.0333(15) 0.0232(14) -0.0064(12) 0.0124(11) -0.0073(13)
C007 0.0251(13) 0.0223(12) 0.0231(13) 0.0010(11) 0.0078(11) -0.0038(11)
C008 0.0379(17) 0.0252(13) 0.0377(16) -0.0140(13) 0.0221(14) -0.0052(13)
C009 0.0283(15) 0.0241(14) 0.0297(16) -0.0040(11) 0.0084(13) -0.0031(11)
C00A 0.0229(13) 0.0190(12) 0.0217(12) -0.0024(10) 0.0091(10) -0.0053(10)
C00B 0.0231(13) 0.0251(12) 0.0165(11) -0.0012(10) 0.0077(10) -0.0014(10)
C00C 0.0170(12) 0.0275(13) 0.0226(12) -0.0049(11) 0.0034(10) -0.0008(11)
C00D 0.0240(13) 0.0275(13) 0.0224(12) -0.0013(11) 0.0090(10) -0.0038(11)
C00E 0.0290(15) 0.0228(13) 0.0316(15) -0.0028(11) 0.0098(12) -0.0058(11)
C00F 0.0290(14) 0.0223(13) 0.0154(12) 0.0015(10) 0.0084(11) 0.0011(10)
C00G 0.0305(15) 0.0317(14) 0.0237(13) 0.0030(11) 0.0096(12) 0.0033(12)
C00H 0.0257(14) 0.0273(13) 0.0245(13) 0.0017(11) 0.0068(11) -0.0004(11)
C00I 0.0250(13) 0.0263(13) 0.0321(14) -0.0057(12) 0.0127(11) -0.0022(11)
C00J 0.0313(15) 0.0230(13) 0.0371(15) -0.0002(12) 0.0131(12) 0.0029(12)
C00K 0.0363(15) 0.0197(12) 0.0256(13) -0.0016(11) 0.0074(12) -0.0007(11)
C00L 0.0246(14) 0.0276(13) 0.0301(15) 0.0033(12) 0.0104(12) -0.0010(11)
C00M 0.0422(17) 0.0303(14) 0.0256(13) -0.0046(12) 0.0143(13) 0.0039(13)
C00N 0.0370(16) 0.0364(15) 0.0307(14) -0.0049(13) 0.0200(12) -0.0026(13)
C00O 0.0258(13) 0.0210(12) 0.0202(12) 0.0022(10) 0.0064(10) 0.0001(10)
C00P 0.0226(13) 0.0335(14) 0.0201(12) -0.0044(11) 0.0046(10) -0.0003(11)
C00Q 0.0304(15) 0.0234(13) 0.0295(14) -0.0060(12) 0.0063(12) -0.0061(11)
C00R 0.0352(16) 0.0255(13) 0.0278(15) -0.0042(12) 0.0132(13) -0.0067(12)
C00S 0.0325(16) 0.0345(15) 0.0407(16) -0.0175(14) 0.0193(13) -0.0120(12)
C00T 0.0273(15) 0.060(2) 0.0216(13) 0.0018(14) 0.0069(12) 0.0057(14)
C00U 0.0281(16) 0.065(2) 0.0304(15) -0.0224(16) 0.0113(13) -0.0112(15)

loop_
_atom_type_symbol
_atom_type_description
_atom_type_scat_dispersion_real
_atom_type_scat_dispersion_imag
_atom_type_scat_source
C C 0.0033 0.0016 'International Tables Vol C Tables 4.2.6.8 and 6.1.1.4'
H H 0.0000 0.0000 'International Tables Vol C Tables 4.2.6.8 and 6.1.1.4'
Au Au -2.0133 8.8022 'International Tables Vol C Tables 4.2.6.8 and 6.1.1.4'
Cl Cl 0.1484 0.1585 'International Tables Vol C Tables 4.2.6.8 and 6.1.1.4'
N N 0.0061 0.0033 'International Tables Vol C Tables 4.2.6.8 and 6.1.1.4'

loop_
_geom_angle_atom_site_label_1
_geom_angle_atom_site_label_2
_geom_angle_atom_site_label_3
_geom_angle
C009 Au01 C003 172.49(11)
C004 C003 Au01 120.01(18)
C004 C003 C00A 121.3(2)
C00A C003 Au01 118.28(17)
C003 C004 C00B 124.4(2)
C003 C004 C00F 121.3(2)
C00F C004 C00B 114.0(2)
C009 N005 C00C 175.1(3)
C007 C006 H006 119.6
C008 C006 H006 119.6
C008 C006 C007 120.8(2)
C006 C007 H007 119.5
C006 C007 C00A 121.0(2)
C00A C007 H007 119.5
C006 C008 H008 120.3
C006 C008 C00J 119.3(2)
C00J C008 H008 120.3
N005 C009 Au01 171.2(3)
C007 C00A C003 122.8(2)
C007 C00A C00D 117.2(2)
C00D C00A C003 119.9(2)
C00G C00B C004 121.3(2)
C00G C00B C00I 117.9(2)
C00I C00B C004 120.7(2)
C00E C00C N005 118.9(2)
C00H C00C N005 118.9(2)
C00H C00C C00E 122.2(2)
C00A C00D H00D 119.2
C00J C00D C00A 121.7(2)
C00J C00D H00D 119.2
C00C C00E H00E 120.8
C00L C00E C00C 118.5(2)
C00L C00E H00E 120.8
C00O C00F C004 122.3(2)
C00R C00F C004 119.9(2)
C00R C00F C00O 117.8(2)
C00B C00G H00G 119.4
C00T C00G C00B 121.2(3)
C00T C00G H00G 119.4
C00C C00H H00H 120.6
C00Q C00H C00C 118.9(3)
C00Q C00H H00H 120.6
C00B C00I H00I 119.7
C00S C00I C00B 120.5(3)
C00S C00I H00I 119.7
C008 C00J H00J 120.1
C00D C00J C008 119.8(3)
C00D C00J H00J 120.1
C00M C00K H00K 119.7
C00O C00K H00K 119.7
C00O C00K C00M 120.5(2)
C00E C00L H00L 120.4
C00E C00L C00P 119.3(3)
C00P C00L H00L 120.4
C00K C00M H00M 120.5
C00K C00M C00N 119.1(3)
C00N C00M H00M 120.5
C00M C00N H00N 119.6
C00R C00N C00M 120.8(3)
C00R C00N H00N 119.6
C00F C00O H00O 119.5
C00K C00O C00F 120.9(2)
C00K C00O H00O 119.5
C00L C00P Cl02 118.8(2)
C00Q C00P Cl02 119.1(2)
C00Q C00P C00L 122.1(2)
C00H C00Q C00P 119.1(2)
C00H C00Q H00Q 120.5
C00P C00Q H00Q 120.5
C00F C00R H00R 119.6
C00N C00R C00F 120.8(3)
C00N C00R H00R 119.6
C00I C00S H00S 119.8
C00U C00S C00I 120.5(3)
C00U C00S H00S 119.8
C00G C00T H00T 119.9
C00U C00T C00G 120.3(3)
C00U C00T H00T 119.9
C00S C00U H00U 120.2
C00T C00U C00S 119.6(3)
C00T C00U H00U 120.2

loop_
_geom_bond_atom_site_label_1
_geom_bond_atom_site_label_2
_geom_bond_distance
Au01 C003 2.040(2)
Au01 C009 1.979(3)
Cl02 C00P 1.739(3)
C003 C004 1.353(4)
C003 C00A 1.488(4)
C004 C00B 1.501(3)
C004 C00F 1.494(4)
N005 C009 1.142(4)
N005 C00C 1.403(3)
C006 H006 0.9500
C006 C007 1.385(4)
C006 C008 1.378(4)
C007 H007 0.9500
C007 C00A 1.399(3)
C008 H008 0.9500
C008 C00J 1.392(4)
C00A C00D 1.401(4)
C00B C00G 1.392(4)
C00B C00I 1.396(4)
C00C C00E 1.385(4)
C00C C00H 1.383(4)
C00D H00D 0.9500
C00D C00J 1.383(4)
C00E H00E 0.9500
C00E C00L 1.380(4)
C00F C00O 1.402(3)
C00F C00R 1.398(4)
C00G H00G 0.9500
C00G C00T 1.382(4)
C00H H00H 0.9500
C00H C00Q 1.377(4)
C00I H00I 0.9500
C00I C00S 1.388(4)
C00J H00J 0.9500
C00K H00K 0.9500
C00K C00M 1.384(4)
C00K C00O 1.382(4)
C00L H00L 0.9500
C00L C00P 1.380(4)
C00M H00M 0.9500
C00M C00N 1.385(4)
C00N H00N 0.9500
C00N C00R 1.380(4)
C00O H00O 0.9500
C00P C00Q 1.378(4)
C00Q H00Q 0.9500
C00R H00R 0.9500
C00S H00S 0.9500
C00S C00U 1.377(5)
C00T H00T 0.9500
C00T C00U 1.375(5)
C00U H00U 0.9500
